data_2002785
loop_
_publ_author_name
'Mueller-Buschbaum, Hk'
'Schrandt, O'

_publ_section_title
;
Zwei monokline Kupferoxovanadate des Magnesiums mit geordneter
Metallverteilung: m-Mg2 Cu V2 O8 und Mg Cu2 V2 O8. Ein Beitrag zur
Dimorphie von Mg2 Cu V2 O8
;
_journal_name_full
;
Zeitschrift fuer Naturforschung, Teil B. Anorganische Chemie,
Organische Chemie (42,1987-)
;
_journal_page_first 817
_journal_page_last 821
_journal_volume 51
_journal_year 1996
_chemical_formula_structural 'Cu2 Mg (V2 O8)'
_chemical_formula_sum 'Cu2 Mg O8 V2'
_chemical_name_systematic 'Dicopper magnesium bis(vanadate)'
_space_group_IT_number 14
_symmetry_cell_setting monoclinic
_symmetry_Int_Tables_number 14
_symmetry_space_group_name_Hall '-P 2ybc'
_symmetry_space_group_name_H-M 'P 1 21/c 1'
_cell_angle_alpha 90
_cell_angle_beta 90.44(2)
_cell_angle_gamma 90
_cell_formula_units_Z 4
_cell_length_a 6.453(1)
_cell_length_b 8.342(2)
_cell_length_c 11.517(2)
_cell_volume 620.0
_refine_ls_R_factor_all 0.1205
_cod_database_code 2002785

loop_
_symmetry_equiv_pos_as_xyz
x,y,z
-x,1/2+y,1/2-z
-x,-y,-z
x,1/2-y,1/2+z

loop_
_atom_site_aniso_label
_atom_site_aniso_U_11
_atom_site_aniso_U_12
_atom_site_aniso_U_13
_atom_site_aniso_U_22
_atom_site_aniso_U_23
_atom_site_aniso_U_33
Cu1 0.00691(3) 0.00040(3) 0.00129(3) 0.00881(3) 0.00433(3) 0.01294(4)
Cu2 0.00815(3) -0.00255(3) -0.00264(3) 0.00748(3) 0.00446(3) 0.00881(4)
V1 0.00595(4) 0.00007(4) 0.00045(3) 0.00539(4) -0.00032(4) 0.00099(4)
V2 0.00595(4) 0.00085(4) 0.00040(4) 0.00503(4) 0.00021(4) 0.00396(4)
Mg1 0.02176(8) -0.00115(6) -0.00174(7) 0.02149(8) 0.00163(7) 0.02130(8)
O1 0.0078(2) -0.0014(2) 0.0019(2) 0.0122(2) 0.0019(2) 0.0161(3)
O2 0.0075(2) -0.0046(2) -0.0025(2) 0.0088(2) 0.0051(2) 0.0125(2)
O3 0.0154(2) -0.0009(2) 0.0021(2) 0.0092(2) -0.0017(2) 0.0028(2)
O4 0.0099(2) 0.0017(2) 0.0015(2) 0.0054(2) 0.0036(2) 0.0036(2)
O5 0.0108(2) -0.0012(2) 0.0022(2) 0.0138(2) 0.0007(2) 0.0059(2)
O6 0.0067(2) -0.0010(2) 0.0016(2) 0.0142(2) 0.0011(2) 0.0039(2)
O7 0.0154(2) 0.0008(2) -0.0031(2) 0.0055(2) -0.0004(2) 0.0052(2)
O8 0.0073(2) 0.0039(2) -0.0019(2) 0.0137(2) -0.0015(2) 0.0118(2)

loop_
_atom_site_label
_atom_site_type_symbol
_atom_site_symmetry_multiplicity
_atom_site_Wyckoff_symbol
_atom_site_fract_x
_atom_site_fract_y
_atom_site_fract_z
_atom_site_occupancy
_atom_site_attached_hydrogens
_atom_site_calc_flag
Cu1 Cu2+ 4 e 0.376060(13) 0.055320(11) 0.622050(8) 1. 0 d
Cu2 Cu2+ 4 e 0.762380(14) 0.18624(1) 0.874480(8) 1. 0 d
V1 V5+ 4 e 0.60681(2) 0.088200(13) 0.13413(1) 1. 0 d
V2 V5+ 4 e 0.10466(2) 0.040880(14) 0.34853(1) 1. 0 d
Mg1 Mg2+ 4 e 0.10721(3) 0.16283(2) 0.05188(2) 1. 0 d
O1 O2- 4 e -0.08245(7) -0.10387(6) 0.38204(5) 1. 0 d
O2 O2- 4 e 1.03949(8) 0.26631(6) 0.89474(5) 1. 0 d
O3 O2- 4 e 0.12825(8) 0.03976(6) 0.20342(4) 1. 0 d
O4 O2- 4 e 0.42017(7) 0.21622(6) 0.08504(4) 1. 0 d
O5 O2- 4 e 0.51088(7) -0.09620(6) 0.14307(4) 1. 0 d
O6 O2- 4 e 0.81044(7) 0.07837(6) 0.03100(4) 1. 0 d
O7 O2- 4 e 0.68236(8) 0.36537(6) 0.77657(4) 1. 0 d
O8 O2- 4 e 0.33651(8) -0.01193(6) 0.40836(5) 1. 0 d

loop_
_atom_type_symbol
_atom_type_oxidation_number
Cu2+ 2.000
V5+ 5.000
Mg2+ 2.000
O2- -2.000
